data_4086763
loop_
_publ_author_name
'Yoshimoto, Takashi'
'Hashimoto, Hisako'
'Hayakawa, Naoki'
'Matsuo, Tsukasa'
'Tobita, Hiromi'

_publ_section_title
;
 A Silylyne Tungsten Complex Having an Eind Group on Silicon: Its
 Dimer--Monomer Equilibrium and Cycloaddition Reactions with Carbodiimide
 and Diaryl Ketones
;
_journal_coden_ASTM ORGND7
_journal_issue 20
_journal_name_full Organometallics
_journal_page_first 3444
_journal_page_last 3447
_journal_paper_doi 10.1021/acs.organomet.6b00670
_journal_volume 35
_journal_year 2016
_chemical_formula_moiety 'C47 H74 N2 O2 Si W'
_chemical_formula_sum 'C47 H74 N2 O2 Si W'
_chemical_formula_weight 911.02
_space_group_crystal_system monoclinic
_space_group_IT_number 14
_space_group_name_Hall '-P 2ybc'
_space_group_name_H-M_alt 'P 1 21/c 1'
_atom_sites_solution_hydrogens geom
_atom_sites_solution_primary heavy
_atom_sites_solution_secondary difmap
_audit_creation_method SHELXL-97
_cell_angle_alpha 90.00
_cell_angle_beta 99.6199(5)
_cell_angle_gamma 90.00
_cell_formula_units_Z 4
_cell_length_a 18.5274(3)
_cell_length_b 13.1587(2)
_cell_length_c 18.7332(4)
_cell_measurement_temperature 150(2)
_cell_volume 4502.87(14)
_computing_cell_refinement PROCESS-AUTO
_computing_data_collection PROCESS-AUTO
_computing_data_reduction 'teXsan Ver. 1. 11'
_computing_molecular_graphics 'Yadokari-XG 2009(Wakita,Nemoto et al.,2009)'
_computing_publication_material 'Yadokari-XG 2009(Wakita,Nemoto et al.,2009)'
_computing_structure_refinement 'SHELXL-97 (Sheldrick, 1997)'
_computing_structure_solution 'SHELXS-97 (Sheldrick, 1990)'
_diffrn_ambient_temperature 150(2)
_diffrn_detector_area_resol_mean 10.00
_diffrn_measured_fraction_theta_full 0.999
_diffrn_measured_fraction_theta_max 0.999
_diffrn_measurement_device_type 'Rigaku RAXIS-RAPID Imaging Plate'
_diffrn_measurement_method \w
_diffrn_radiation_monochromator graphite
_diffrn_radiation_source 'rotating-anode X-ray tube'
_diffrn_radiation_type MoK\a
_diffrn_radiation_wavelength 0.71073
_diffrn_reflns_av_R_equivalents 0.0803
_diffrn_reflns_av_sigmaI/netI 0.0564
_diffrn_reflns_limit_h_max 24
_diffrn_reflns_limit_h_min -24
_diffrn_reflns_limit_k_max 17
_diffrn_reflns_limit_k_min -17
_diffrn_reflns_limit_l_max 24
_diffrn_reflns_limit_l_min -23
_diffrn_reflns_number 42627
_diffrn_reflns_theta_full 27.48
_diffrn_reflns_theta_max 27.48
_diffrn_reflns_theta_min 1.11
_exptl_absorpt_coefficient_mu 2.630
_exptl_absorpt_correction_T_max 0.6349
_exptl_absorpt_correction_T_min 0.6214
_exptl_absorpt_correction_type numerical
_exptl_absorpt_process_details 'NUMABS (Higashi, 1999)'
_exptl_crystal_colour yellow
_exptl_crystal_density_diffrn 1.344
_exptl_crystal_density_method 'not measured'
_exptl_crystal_description block
_exptl_crystal_F_000 1896
_exptl_crystal_size_max 0.20
_exptl_crystal_size_mid 0.20
_exptl_crystal_size_min 0.19
_refine_diff_density_max 1.608
_refine_diff_density_min -4.050
_refine_diff_density_rms 0.147
_refine_ls_extinction_method none
_refine_ls_goodness_of_fit_ref 1.390
_refine_ls_hydrogen_treatment constr
_refine_ls_matrix_type full
_refine_ls_number_parameters 490
_refine_ls_number_reflns 10295
_refine_ls_number_restraints 0
_refine_ls_restrained_S_all 1.390
_refine_ls_R_factor_all 0.0871
_refine_ls_R_factor_gt 0.0713
_refine_ls_shift/su_max 0.001
_refine_ls_shift/su_mean 0.000
_refine_ls_structure_factor_coef Fsqd
_refine_ls_weighting_details 'calc w=1/[\s^2^(Fo^2^)+(0.0000P)^2^+20.1759P] where P=(Fo^2^+2Fc^2^)/3'
_refine_ls_weighting_scheme calc
_refine_ls_wR_factor_gt 0.0931
_refine_ls_wR_factor_ref 0.0965
_reflns_number_gt 9096
_reflns_number_total 10295
_reflns_threshold_expression >2sigma(I)
_cod_data_source_file om6b00670_si_002.cif
_cod_data_source_block carbodiimide_adduct_5
_cod_original_sg_symbol_H-M P21/c
_cod_database_code 4086763

loop_
_symmetry_equiv_pos_as_xyz
'x, y, z'
'-x, y+1/2, -z+1/2'
'-x, -y, -z'
'x, -y-1/2, z-1/2'

loop_
_atom_site_label
_atom_site_type_symbol
_atom_site_fract_x
_atom_site_fract_y
_atom_site_fract_z
_atom_site_U_iso_or_equiv
_atom_site_adp_type
_atom_site_occupancy
_atom_site_symmetry_multiplicity
_atom_site_calc_flag
_atom_site_refinement_flags
_atom_site_disorder_assembly
_atom_site_disorder_group
W1 W 0.274324(12) 0.364603(17) 0.782252(11) 0.01323(6) Uani 1 1 d . . .
Si1 Si 0.24022(8) 0.46261(11) 0.67458(8) 0.0123(3) Uani 1 1 d . . .
O1 O 0.4434(2) 0.3402(4) 0.7967(3) 0.0388(12) Uani 1 1 d . . .
O2 O 0.3227(3) 0.5816(4) 0.8356(3) 0.0425(13) Uani 1 1 d . . .
N1 N 0.2220(2) 0.3616(4) 0.6173(2) 0.0158(9) Uani 1 1 d . . .
N2 N 0.2864(2) 0.2117(3) 0.6420(2) 0.0164(10) Uani 1 1 d . . .
C1 C 0.2637(3) 0.2931(4) 0.6680(3) 0.0141(11) Uiso 1 1 d . . .
C2 C 0.2046(3) 0.3362(4) 0.5395(3) 0.0195(13) Uani 1 1 d . . .
H1 H 0.2497 0.3077 0.5243 0.023 Uiso 1 1 calc R . .
C3 C 0.3387(3) 0.1431(5) 0.6842(3) 0.0216(12) Uani 1 1 d . . .
H2 H 0.3408 0.1568 0.7370 0.026 Uiso 1 1 calc R . .
C4 C 0.2413(3) 0.5904(4) 0.6296(3) 0.0154(11) Uani 1 1 d . . .
C5 C 0.3803(3) 0.3477(5) 0.7876(3) 0.0237(13) Uani 1 1 d . . .
C6 C 0.3061(3) 0.5006(5) 0.8134(3) 0.0236(13) Uani 1 1 d . . .
C7 C 0.3028(3) 0.6221(4) 0.5990(3) 0.0145(11) Uani 1 1 d . . .
C8 C 0.2979(3) 0.7084(4) 0.5550(3) 0.0196(12) Uani 1 1 d . . .
C9 C 0.2346(3) 0.7667(5) 0.5416(3) 0.0229(13) Uani 1 1 d . . .
H3 H 0.2312 0.8232 0.5096 0.027 Uiso 1 1 calc R . .
C10 C 0.1766(3) 0.7407(4) 0.5757(3) 0.0193(12) Uani 1 1 d . . .
C11 C 0.1790(3) 0.6543(4) 0.6188(3) 0.0155(11) Uani 1 1 d . . .
C12 C 0.3819(3) 0.5823(4) 0.6135(3) 0.0149(11) Uani 1 1 d . . .
C13 C 0.4214(3) 0.6502(4) 0.5632(3) 0.0206(12) Uani 1 1 d . . .
H4 H 0.4638 0.6848 0.5925 0.025 Uiso 1 1 calc R . .
H5 H 0.4399 0.6071 0.5269 0.025 Uiso 1 1 calc R . .
C14 C 0.3679(3) 0.7303(5) 0.5244(3) 0.0226(13) Uani 1 1 d . . .
C15 C 0.1058(3) 0.8008(4) 0.5712(3) 0.0213(13) Uani 1 1 d . . .
C16 C 0.0629(3) 0.7375(5) 0.6196(4) 0.0229(14) Uani 1 1 d . . .
H6 H 0.0501 0.7809 0.6589 0.027 Uiso 1 1 calc R . .
H7 H 0.0168 0.7125 0.5904 0.027 Uiso 1 1 calc R . .
C17 C 0.1094(3) 0.6464(4) 0.6527(3) 0.0176(11) Uani 1 1 d . . .
C18 C 0.4036(3) 0.7036(5) 0.7247(4) 0.0293(15) Uani 1 1 d . . .
H8 H 0.4261 0.7555 0.6980 0.044 Uiso 1 1 calc R . .
H9 H 0.4262 0.7056 0.7759 0.044 Uiso 1 1 calc R . .
H10 H 0.3510 0.7170 0.7203 0.044 Uiso 1 1 calc R . .
C19 C 0.4153(3) 0.5988(5) 0.6935(3) 0.0214(13) Uani 1 1 d . . .
H11 H 0.3946 0.5472 0.7228 0.026 Uiso 1 1 calc R . .
H12 H 0.4687 0.5863 0.6992 0.026 Uiso 1 1 calc R . .
C20 C 0.3881(3) 0.4693(4) 0.5940(3) 0.0204(12) Uani 1 1 d . . .
H13 H 0.3603 0.4288 0.6247 0.025 Uiso 1 1 calc R . .
H14 H 0.3644 0.4595 0.5431 0.025 Uiso 1 1 calc R . .
C21 C 0.4658(3) 0.4273(5) 0.6028(4) 0.0316(16) Uani 1 1 d . . .
H15 H 0.4953 0.4702 0.5760 0.047 Uiso 1 1 calc R . .
H16 H 0.4645 0.3578 0.5838 0.047 Uiso 1 1 calc R . .
H17 H 0.4876 0.4269 0.6542 0.047 Uiso 1 1 calc R . .
C22 C 0.3216(4) 0.6187(6) 0.4124(4) 0.0404(18) Uani 1 1 d . . .
H18 H 0.3546 0.5632 0.4313 0.061 Uiso 1 1 calc R . .
H19 H 0.3153 0.6193 0.3594 0.061 Uiso 1 1 calc R . .
H20 H 0.2739 0.6087 0.4275 0.061 Uiso 1 1 calc R . .
C23 C 0.3539(4) 0.7190(5) 0.4417(3) 0.0298(15) Uani 1 1 d . . .
H21 H 0.3205 0.7742 0.4210 0.036 Uiso 1 1 calc R . .
H22 H 0.4009 0.7291 0.4241 0.036 Uiso 1 1 calc R . .
C24 C 0.3943(4) 0.8394(4) 0.5445(4) 0.0314(16) Uani 1 1 d . . .
H23 H 0.3555 0.8875 0.5234 0.038 Uiso 1 1 calc R . .
H24 H 0.4010 0.8467 0.5978 0.038 Uiso 1 1 calc R . .
C25 C 0.4655(4) 0.8695(6) 0.5193(5) 0.0475(19) Uani 1 1 d . . .
H25 H 0.5032 0.8185 0.5355 0.071 Uiso 1 1 calc R . .
H26 H 0.4816 0.9358 0.5398 0.071 Uiso 1 1 calc R . .
H27 H 0.4574 0.8736 0.4663 0.071 Uiso 1 1 calc R . .
C26 C 0.0581(4) 0.9752(5) 0.6082(4) 0.0400(18) Uani 1 1 d . . .
H28 H 0.0306 0.9880 0.5597 0.060 Uiso 1 1 calc R . .
H29 H 0.0751 1.0399 0.6310 0.060 Uiso 1 1 calc R . .
H30 H 0.0265 0.9409 0.6377 0.060 Uiso 1 1 calc R . .
C27 C 0.1238(3) 0.9081(5) 0.6025(4) 0.0272(14) Uani 1 1 d . . .
H31 H 0.1533 0.9008 0.6514 0.033 Uiso 1 1 calc R . .
H32 H 0.1546 0.9432 0.5718 0.033 Uiso 1 1 calc R . .
C28 C 0.0660(3) 0.8089(5) 0.4926(3) 0.0275(14) Uani 1 1 d . . .
H33 H 0.0165 0.8370 0.4930 0.033 Uiso 1 1 calc R . .
H34 H 0.0927 0.8581 0.4667 0.033 Uiso 1 1 calc R . .
C29 C 0.0581(4) 0.7101(6) 0.4500(4) 0.0375(17) Uani 1 1 d . . .
H35 H 0.1067 0.6844 0.4453 0.056 Uiso 1 1 calc R . .
H36 H 0.0296 0.7223 0.4018 0.056 Uiso 1 1 calc R . .
H37 H 0.0328 0.6599 0.4756 0.056 Uiso 1 1 calc R . .
C30 C -0.0041(3) 0.5330(5) 0.6604(4) 0.0303(15) Uani 1 1 d . . .
H38 H 0.0044 0.5356 0.7134 0.046 Uiso 1 1 calc R . .
H39 H -0.0262 0.4675 0.6441 0.046 Uiso 1 1 calc R . .
H40 H -0.0373 0.5881 0.6411 0.046 Uiso 1 1 calc R . .
C31 C 0.0688(3) 0.5452(5) 0.6330(4) 0.0228(13) Uani 1 1 d . . .
H41 H 0.0596 0.5383 0.5797 0.027 Uiso 1 1 calc R . .
H42 H 0.1015 0.4887 0.6528 0.027 Uiso 1 1 calc R . .
C32 C 0.1296(3) 0.6538(5) 0.7363(3) 0.0246(14) Uani 1 1 d . . .
H43 H 0.0837 0.6509 0.7568 0.029 Uiso 1 1 calc R . .
H44 H 0.1588 0.5930 0.7538 0.029 Uiso 1 1 calc R . .
C33 C 0.1721(4) 0.7475(6) 0.7664(4) 0.0348(16) Uani 1 1 d . . .
H45 H 0.2158 0.7548 0.7438 0.052 Uiso 1 1 calc R . .
H46 H 0.1867 0.7403 0.8189 0.052 Uiso 1 1 calc R . .
H47 H 0.1411 0.8078 0.7560 0.052 Uiso 1 1 calc R . .
C34 C 0.1628(3) 0.3017(5) 0.8083(3) 0.0222(13) Uani 1 1 d . . .
C35 C 0.1920(3) 0.3737(5) 0.8628(3) 0.0234(12) Uani 1 1 d . . .
C36 C 0.2600(3) 0.3347(5) 0.9012(3) 0.0226(13) Uani 1 1 d . . .
C37 C 0.2719(3) 0.2373(4) 0.8709(3) 0.0205(12) Uani 1 1 d . . .
C38 C 0.2113(3) 0.2167(4) 0.8150(3) 0.0203(12) Uani 1 1 d . . .
C39 C 0.0900(3) 0.3034(6) 0.7594(4) 0.0349(17) Uani 1 1 d . . .
H48 H 0.0959 0.2809 0.7108 0.052 Uiso 1 1 calc R . .
H49 H 0.0703 0.3726 0.7568 0.052 Uiso 1 1 calc R . .
H50 H 0.0561 0.2576 0.7786 0.052 Uiso 1 1 calc R . .
C40 C 0.1542(4) 0.4672(5) 0.8841(4) 0.0355(17) Uani 1 1 d . . .
H51 H 0.1165 0.4886 0.8438 0.053 Uiso 1 1 calc R . .
H52 H 0.1901 0.5219 0.8960 0.053 Uiso 1 1 calc R . .
H53 H 0.1313 0.4522 0.9265 0.053 Uiso 1 1 calc R . .
C41 C 0.3056(4) 0.3821(5) 0.9663(3) 0.0338(16) Uani 1 1 d . . .
H54 H 0.3569 0.3626 0.9683 0.051 Uiso 1 1 calc R . .
H55 H 0.2884 0.3584 1.0102 0.051 Uiso 1 1 calc R . .
H56 H 0.3011 0.4562 0.9631 0.051 Uiso 1 1 calc R . .
C42 C 0.3340(4) 0.1670(5) 0.8989(4) 0.0311(15) Uani 1 1 d . . .
H57 H 0.3193 0.1219 0.9355 0.047 Uiso 1 1 calc R . .
H58 H 0.3767 0.2070 0.9206 0.047 Uiso 1 1 calc R . .
H59 H 0.3464 0.1264 0.8588 0.047 Uiso 1 1 calc R . .
C43 C 0.1955(4) 0.1178(5) 0.7764(3) 0.0316(16) Uani 1 1 d . . .
H60 H 0.1551 0.0836 0.7943 0.047 Uiso 1 1 calc R . .
H61 H 0.2392 0.0747 0.7853 0.047 Uiso 1 1 calc R . .
H62 H 0.1819 0.1302 0.7243 0.047 Uiso 1 1 calc R . .
C44 C 0.3156(4) 0.0325(5) 0.6674(4) 0.0309(15) Uani 1 1 d . . .
H63 H 0.2648 0.0231 0.6743 0.046 Uiso 1 1 calc R . .
H64 H 0.3475 -0.0130 0.7000 0.046 Uiso 1 1 calc R . .
H65 H 0.3198 0.0167 0.6172 0.046 Uiso 1 1 calc R . .
C45 C 0.4136(3) 0.1608(5) 0.6639(3) 0.0291(15) Uani 1 1 d . . .
H66 H 0.4106 0.1522 0.6115 0.044 Uiso 1 1 calc R . .
H67 H 0.4485 0.1117 0.6893 0.044 Uiso 1 1 calc R . .
H68 H 0.4300 0.2299 0.6777 0.044 Uiso 1 1 calc R . .
C46 C 0.1818(3) 0.4291(5) 0.4940(3) 0.0255(14) Uani 1 1 d . . .
H69 H 0.1370 0.4574 0.5074 0.038 Uiso 1 1 calc R . .
H70 H 0.1728 0.4101 0.4427 0.038 Uiso 1 1 calc R . .
H71 H 0.2209 0.4800 0.5025 0.038 Uiso 1 1 calc R . .
C47 C 0.1454(3) 0.2548(5) 0.5280(3) 0.0278(14) Uani 1 1 d . . .
H72 H 0.1622 0.1949 0.5572 0.042 Uiso 1 1 calc R . .
H73 H 0.1353 0.2359 0.4767 0.042 Uiso 1 1 calc R . .
H74 H 0.1007 0.2813 0.5427 0.042 Uiso 1 1 calc R . .

loop_
_atom_site_aniso_label
_atom_site_aniso_U_11
_atom_site_aniso_U_22
_atom_site_aniso_U_33
_atom_site_aniso_U_23
_atom_site_aniso_U_13
_atom_site_aniso_U_12
W1 0.01701(10) 0.01391(10) 0.00921(9) -0.00009(11) 0.00344(6) 0.00066(11)
Si1 0.0125(7) 0.0116(7) 0.0129(7) 0.0006(6) 0.0028(6) 0.0015(6)
O1 0.023(2) 0.049(3) 0.042(3) -0.005(2) 0.000(2) 0.007(2)
O2 0.068(4) 0.031(3) 0.033(3) -0.018(2) 0.022(2) -0.018(3)
N1 0.021(2) 0.011(2) 0.014(2) 0.001(2) -0.0008(17) -0.002(2)
N2 0.018(2) 0.015(2) 0.016(2) -0.0020(19) 0.0013(19) 0.0020(19)
C2 0.022(3) 0.023(3) 0.015(3) -0.005(2) 0.006(2) -0.001(2)
C3 0.031(3) 0.018(3) 0.015(3) -0.004(3) 0.003(2) 0.007(3)
C4 0.014(3) 0.018(3) 0.014(3) 0.000(2) 0.002(2) 0.002(2)
C5 0.029(3) 0.024(3) 0.018(3) -0.004(3) 0.002(2) 0.004(3)
C6 0.035(3) 0.027(3) 0.010(3) 0.000(2) 0.005(2) -0.010(3)
C7 0.016(2) 0.012(3) 0.015(2) 0.000(2) 0.0012(19) 0.002(2)
C8 0.018(3) 0.020(3) 0.023(3) 0.002(2) 0.009(2) -0.003(2)
C9 0.026(3) 0.018(3) 0.025(3) 0.007(3) 0.005(3) 0.001(3)
C10 0.016(3) 0.021(3) 0.021(3) 0.003(2) 0.003(2) 0.003(2)
C11 0.019(3) 0.012(3) 0.017(3) -0.001(2) 0.005(2) -0.003(2)
C12 0.013(3) 0.016(3) 0.016(3) 0.003(2) 0.004(2) 0.004(2)
C13 0.018(3) 0.017(3) 0.029(3) 0.007(3) 0.009(2) 0.002(2)
C14 0.018(3) 0.019(3) 0.033(3) 0.008(3) 0.011(3) 0.000(2)
C15 0.017(3) 0.017(3) 0.030(3) 0.000(3) 0.002(2) 0.004(2)
C16 0.015(3) 0.020(3) 0.034(4) 0.005(3) 0.005(3) 0.009(2)
C17 0.015(2) 0.013(3) 0.026(3) -0.002(2) 0.007(2) -0.001(2)
C18 0.023(3) 0.033(4) 0.031(4) -0.006(3) 0.003(3) -0.009(3)
C19 0.014(3) 0.030(3) 0.021(3) 0.001(3) 0.003(2) -0.002(2)
C20 0.019(3) 0.020(3) 0.024(3) 0.002(2) 0.009(2) 0.003(2)
C21 0.027(3) 0.027(3) 0.045(4) 0.009(3) 0.019(3) 0.013(3)
C22 0.054(4) 0.041(5) 0.026(3) 0.001(3) 0.006(3) -0.004(4)
C23 0.028(3) 0.034(4) 0.032(4) 0.013(3) 0.016(3) 0.006(3)
C24 0.032(4) 0.016(3) 0.049(4) 0.005(3) 0.015(3) -0.001(3)
C25 0.039(4) 0.031(4) 0.076(6) 0.011(4) 0.020(4) -0.009(4)
C26 0.042(4) 0.021(3) 0.055(5) -0.001(3) 0.003(4) 0.010(3)
C27 0.023(3) 0.019(3) 0.039(4) 0.003(3) 0.004(3) 0.003(3)
C28 0.020(3) 0.028(3) 0.034(4) 0.009(3) 0.001(3) 0.002(3)
C29 0.029(4) 0.041(4) 0.038(4) -0.005(3) -0.006(3) 0.008(3)
C30 0.014(3) 0.029(4) 0.049(4) 0.001(3) 0.008(3) -0.003(3)
C31 0.018(3) 0.021(3) 0.031(3) 0.004(3) 0.007(3) 0.004(2)
C32 0.021(3) 0.029(4) 0.025(3) 0.003(3) 0.009(2) 0.005(3)
C33 0.032(4) 0.043(4) 0.029(4) -0.010(3) 0.005(3) 0.001(3)
C34 0.021(3) 0.030(3) 0.019(3) 0.004(3) 0.012(2) -0.004(3)
C35 0.035(3) 0.021(3) 0.018(3) 0.003(3) 0.017(2) 0.002(3)
C36 0.033(3) 0.025(3) 0.011(3) -0.001(2) 0.008(2) -0.004(3)
C37 0.027(3) 0.018(3) 0.018(3) 0.006(2) 0.009(2) 0.000(2)
C38 0.025(3) 0.023(3) 0.015(3) 0.002(2) 0.008(2) -0.004(3)
C39 0.022(3) 0.047(4) 0.034(4) 0.012(3) 0.001(3) -0.005(3)
C40 0.052(4) 0.028(4) 0.034(4) 0.003(3) 0.030(3) 0.009(3)
C41 0.049(4) 0.033(4) 0.019(3) -0.003(3) 0.004(3) -0.014(3)
C42 0.035(4) 0.032(4) 0.028(3) 0.017(3) 0.009(3) 0.011(3)
C43 0.048(4) 0.022(4) 0.029(3) -0.005(3) 0.018(3) -0.013(3)
C44 0.048(4) 0.017(3) 0.027(3) -0.001(3) 0.005(3) 0.007(3)
C45 0.026(3) 0.036(4) 0.024(3) -0.003(3) 0.000(3) 0.008(3)
C46 0.032(3) 0.030(3) 0.014(3) -0.001(3) 0.000(2) 0.006(3)
C47 0.021(3) 0.039(4) 0.021(3) -0.005(3) -0.004(2) -0.004(3)

loop_
_atom_type_symbol
_atom_type_description
_atom_type_scat_dispersion_real
_atom_type_scat_dispersion_imag
_atom_type_scat_source
C C 0.0033 0.0016 'International Tables Vol C Tables 4.2.6.8 and 6.1.1.4'
H H 0.0000 0.0000 'International Tables Vol C Tables 4.2.6.8 and 6.1.1.4'
W W -0.8490 6.8722 'International Tables Vol C Tables 4.2.6.8 and 6.1.1.4'
Si Si 0.0817 0.0704 'International Tables Vol C Tables 4.2.6.8 and 6.1.1.4'
O O 0.0106 0.0060 'International Tables Vol C Tables 4.2.6.8 and 6.1.1.4'
N N 0.0061 0.0033 'International Tables Vol C Tables 4.2.6.8 and 6.1.1.4'

loop_
_geom_angle_atom_site_label_1
_geom_angle_atom_site_label_2
_geom_angle_atom_site_label_3
_geom_angle
_geom_angle_site_symmetry_1
_geom_angle_site_symmetry_3
C6 W1 C5 80.7(3) . .
C6 W1 C1 128.8(2) . .
C5 W1 C1 86.0(2) . .
C6 W1 C36 86.9(2) . .
C5 W1 C36 101.9(2) . .
C1 W1 C36 144.3(2) . .
C6 W1 C35 87.5(2) . .
C5 W1 C35 137.2(2) . .
C1 W1 C35 131.2(2) . .
C36 W1 C35 36.1(2) . .
C6 W1 C34 119.6(2) . .
C5 W1 C34 148.9(2) . .
C1 W1 C34 96.2(2) . .
C36 W1 C34 59.7(2) . .
C35 W1 C34 35.6(2) . .
C6 W1 C37 118.8(2) . .
C5 W1 C37 91.1(2) . .
C1 W1 C37 110.6(2) . .
C36 W1 C37 35.6(2) . .
C35 W1 C37 59.3(2) . .
C34 W1 C37 59.0(2) . .
C6 W1 Si1 77.32(17) . .
C5 W1 Si1 103.03(18) . .
C1 W1 Si1 57.96(14) . .
C36 W1 Si1 147.74(16) . .
C35 W1 Si1 114.28(15) . .
C34 W1 Si1 104.36(15) . .
C37 W1 Si1 160.43(15) . .
C6 W1 C38 143.7(2) . .
C5 W1 C38 114.9(2) . .
C1 W1 C38 86.37(19) . .
C36 W1 C38 58.6(2) . .
C35 W1 C38 58.4(2) . .
C34 W1 C38 34.9(2) . .
C37 W1 C38 34.9(2) . .
Si1 W1 C38 125.58(14) . .
N1 Si1 C4 115.5(2) . .
N1 Si1 C1 39.0(2) . .
C4 Si1 C1 146.5(2) . .
N1 Si1 W1 96.12(16) . .
C4 Si1 W1 147.05(18) . .
C1 Si1 W1 59.42(14) . .
C1 N1 C2 121.0(5) . .
C1 N1 Si1 92.6(3) . .
C2 N1 Si1 141.6(4) . .
C1 N2 C3 123.0(5) . .
N2 C1 N1 116.7(5) . .
N2 C1 Si1 156.8(4) . .
N1 C1 Si1 48.4(2) . .
N2 C1 W1 135.3(4) . .
N1 C1 W1 108.0(3) . .
Si1 C1 W1 62.62(15) . .
N1 C2 C46 111.6(5) . .
N1 C2 C47 109.3(5) . .
C46 C2 C47 111.3(5) . .
N2 C3 C45 108.8(5) . .
N2 C3 C44 109.8(5) . .
C45 C3 C44 109.3(5) . .
C11 C4 C7 117.2(5) . .
C11 C4 Si1 121.7(4) . .
C7 C4 Si1 120.8(4) . .
O1 C5 W1 174.3(5) . .
O2 C6 W1 175.8(5) . .
C8 C7 C4 120.0(5) . .
C8 C7 C12 110.3(5) . .
C4 C7 C12 129.3(5) . .
C9 C8 C7 121.6(5) . .
C9 C8 C14 124.8(5) . .
C7 C8 C14 113.5(5) . .
C10 C9 C8 118.6(5) . .
C9 C10 C11 121.3(5) . .
C9 C10 C15 125.1(5) . .
C11 C10 C15 113.7(5) . .
C10 C11 C4 121.1(5) . .
C10 C11 C17 110.4(5) . .
C4 C11 C17 128.5(5) . .
C7 C12 C19 109.9(4) . .
C7 C12 C20 113.2(4) . .
C19 C12 C20 109.5(5) . .
C7 C12 C13 103.1(4) . .
C19 C12 C13 110.7(5) . .
C20 C12 C13 110.4(4) . .
C14 C13 C12 110.2(4) . .
C8 C14 C23 110.5(5) . .
C8 C14 C24 109.7(5) . .
C23 C14 C24 109.2(5) . .
C8 C14 C13 102.3(4) . .
C23 C14 C13 113.4(5) . .
C24 C14 C13 111.5(5) . .
C10 C15 C28 111.2(5) . .
C10 C15 C27 108.9(5) . .
C28 C15 C27 109.9(5) . .
C10 C15 C16 102.2(5) . .
C28 C15 C16 112.9(5) . .
C27 C15 C16 111.6(5) . .
C17 C16 C15 110.3(5) . .
C11 C17 C31 111.6(4) . .
C11 C17 C16 103.4(4) . .
C31 C17 C16 111.0(4) . .
C11 C17 C32 109.6(4) . .
C31 C17 C32 108.7(5) . .
C16 C17 C32 112.4(5) . .
C18 C19 C12 116.2(5) . .
C21 C20 C12 115.5(5) . .
C22 C23 C14 116.1(5) . .
C25 C24 C14 115.0(6) . .
C26 C27 C15 115.6(5) . .
C29 C28 C15 115.6(5) . .
C30 C31 C17 115.6(5) . .
C33 C32 C17 116.6(5) . .
C38 C34 C35 107.5(5) . .
C38 C34 C39 123.6(6) . .
C35 C34 C39 128.3(6) . .
C38 C34 W1 74.5(3) . .
C35 C34 W1 71.1(3) . .
C39 C34 W1 126.9(4) . .
C34 C35 C36 108.3(5) . .
C34 C35 C40 126.6(6) . .
C36 C35 C40 124.6(6) . .
C34 C35 W1 73.3(3) . .
C36 C35 W1 71.9(3) . .
C40 C35 W1 127.0(4) . .
C37 C36 C35 107.6(5) . .
C37 C36 C41 126.2(6) . .
C35 C36 C41 125.9(6) . .
C37 C36 W1 73.8(3) . .
C35 C36 W1 72.0(3) . .
C41 C36 W1 124.9(4) . .
C38 C37 C36 107.8(5) . .
C38 C37 C42 127.1(6) . .
C36 C37 C42 124.9(6) . .
C38 C37 W1 74.0(3) . .
C36 C37 W1 70.5(3) . .
C42 C37 W1 125.4(4) . .
C34 C38 C37 108.8(5) . .
C34 C38 C43 124.9(6) . .
C37 C38 C43 125.9(6) . .
C34 C38 W1 70.6(3) . .
C37 C38 W1 71.2(3) . .
C43 C38 W1 130.3(4) . .

loop_
_geom_bond_atom_site_label_1
_geom_bond_atom_site_label_2
_geom_bond_distance
_geom_bond_site_symmetry_2
W1 C6 1.943(6) .
W1 C5 1.961(6) .
W1 C1 2.316(5) .
W1 C36 2.320(6) .
W1 C35 2.322(5) .
W1 C34 2.351(6) .
W1 C37 2.364(6) .
W1 Si1 2.3884(15) .
W1 C38 2.401(6) .
Si1 N1 1.706(5) .
Si1 C4 1.882(6) .
Si1 C1 2.280(6) .
O1 C5 1.159(7) .
O2 C6 1.166(7) .
N1 C1 1.438(7) .
N1 C2 1.478(7) .
N2 C1 1.277(7) .
N2 C3 1.458(7) .
C2 C46 1.509(8) .
C2 C47 1.522(8) .
C3 C45 1.516(8) .
C3 C44 1.535(8) .
C4 C11 1.416(7) .
C4 C7 1.421(7) .
C7 C8 1.398(8) .
C7 C12 1.538(7) .
C8 C9 1.390(8) .
C8 C14 1.530(8) .
C9 C10 1.382(8) .
C10 C11 1.389(7) .
C10 C15 1.522(8) .
C11 C17 1.534(7) .
C12 C19 1.538(7) .
C12 C20 1.540(8) .
C12 C13 1.566(7) .
C13 C14 1.544(8) .
C14 C23 1.534(9) .
C14 C24 1.543(8) .
C15 C28 1.536(8) .
C15 C27 1.544(8) .
C15 C16 1.546(8) .
C16 C17 1.544(8) .
C17 C31 1.544(8) .
C17 C32 1.551(8) .
C18 C19 1.528(9) .
C20 C21 1.526(8) .
C22 C23 1.514(10) .
C24 C25 1.526(9) .
C26 C27 1.522(9) .
C28 C29 1.519(9) .
C30 C31 1.531(8) .
C32 C33 1.520(9) .
C34 C38 1.426(8) .
C34 C35 1.430(8) .
C34 C39 1.500(8) .
C35 C36 1.437(9) .
C35 C40 1.502(8) .
C36 C37 1.434(8) .
C36 C41 1.499(8) .
C37 C38 1.428(8) .
C37 C42 1.500(8) .
C38 C43 1.493(8) .

loop_
_geom_torsion_atom_site_label_1
_geom_torsion_atom_site_label_2
_geom_torsion_atom_site_label_3
_geom_torsion_atom_site_label_4
_geom_torsion
_geom_torsion_site_symmetry_1
_geom_torsion_site_symmetry_2
_geom_torsion_site_symmetry_3
_geom_torsion_site_symmetry_4
C6 W1 Si1 N1 167.9(2) . . . .
C5 W1 Si1 N1 90.7(2) . . . .
C1 W1 Si1 N1 13.9(2) . . . .
C36 W1 Si1 N1 -129.6(3) . . . .
C35 W1 Si1 N1 -110.8(2) . . . .
C34 W1 Si1 N1 -74.4(2) . . . .
C37 W1 Si1 N1 -44.7(5) . . . .
C38 W1 Si1 N1 -43.4(2) . . . .
C6 W1 Si1 C4 3.7(4) . . . .
C5 W1 Si1 C4 -73.5(4) . . . .
C1 W1 Si1 C4 -150.3(4) . . . .
C36 W1 Si1 C4 66.2(4) . . . .
C35 W1 Si1 C4 85.0(4) . . . .
C34 W1 Si1 C4 121.4(4) . . . .
C37 W1 Si1 C4 151.1(5) . . . .
C38 W1 Si1 C4 152.4(4) . . . .
C6 W1 Si1 C1 154.0(2) . . . .
C5 W1 Si1 C1 76.8(2) . . . .
C36 W1 Si1 C1 -143.5(3) . . . .
C35 W1 Si1 C1 -124.7(2) . . . .
C34 W1 Si1 C1 -88.3(2) . . . .
C37 W1 Si1 C1 -58.7(5) . . . .
C38 W1 Si1 C1 -57.4(2) . . . .
C4 Si1 N1 C1 151.4(3) . . . .
W1 Si1 N1 C1 -19.2(3) . . . .
C4 Si1 N1 C2 -0.9(7) . . . .
C1 Si1 N1 C2 -152.3(8) . . . .
W1 Si1 N1 C2 -171.5(6) . . . .
C3 N2 C1 N1 169.9(5) . . . .
C3 N2 C1 Si1 125.7(10) . . . .
C3 N2 C1 W1 -9.0(9) . . . .
C2 N1 C1 N2 1.9(7) . . . .
Si1 N1 C1 N2 -158.5(4) . . . .
C2 N1 C1 Si1 160.3(5) . . . .
C2 N1 C1 W1 -178.9(4) . . . .
Si1 N1 C1 W1 20.7(3) . . . .
N1 Si1 C1 N2 56.6(10) . . . .
C4 Si1 C1 N2 5.1(13) . . . .
W1 Si1 C1 N2 -145.7(11) . . . .
C4 Si1 C1 N1 -51.5(5) . . . .
W1 Si1 C1 N1 157.7(3) . . . .
N1 Si1 C1 W1 -157.7(3) . . . .
C4 Si1 C1 W1 150.8(4) . . . .
C6 W1 C1 N2 128.3(6) . . . .
C5 W1 C1 N2 53.6(6) . . . .
C36 W1 C1 N2 -51.3(7) . . . .
C35 W1 C1 N2 -102.8(6) . . . .
C34 W1 C1 N2 -95.3(6) . . . .
C37 W1 C1 N2 -36.2(6) . . . .
Si1 W1 C1 N2 161.6(6) . . . .
C38 W1 C1 N2 -61.7(6) . . . .
C6 W1 C1 N1 -50.7(5) . . . .
C5 W1 C1 N1 -125.4(4) . . . .
C36 W1 C1 N1 129.7(4) . . . .
C35 W1 C1 N1 78.2(4) . . . .
C34 W1 C1 N1 85.8(4) . . . .
C37 W1 C1 N1 144.9(3) . . . .
Si1 W1 C1 N1 -17.4(3) . . . .
C38 W1 C1 N1 119.3(4) . . . .
C6 W1 C1 Si1 -33.3(3) . . . .
C5 W1 C1 Si1 -108.1(2) . . . .
C36 W1 C1 Si1 147.0(3) . . . .
C35 W1 C1 Si1 95.6(2) . . . .
C34 W1 C1 Si1 103.11(18) . . . .
C37 W1 C1 Si1 162.21(16) . . . .
C38 W1 C1 Si1 136.67(17) . . . .
C1 N1 C2 C46 -162.4(5) . . . .
Si1 N1 C2 C46 -15.2(8) . . . .
C1 N1 C2 C47 74.1(6) . . . .
Si1 N1 C2 C47 -138.7(5) . . . .
C1 N2 C3 C45 -102.0(6) . . . .
C1 N2 C3 C44 138.5(6) . . . .
N1 Si1 C4 C11 95.6(5) . . . .
C1 Si1 C4 C11 128.7(5) . . . .
W1 Si1 C4 C11 -101.9(5) . . . .
N1 Si1 C4 C7 -78.3(5) . . . .
C1 Si1 C4 C7 -45.2(7) . . . .
W1 Si1 C4 C7 84.2(5) . . . .
C6 W1 C5 O1 57(6) . . . .
C1 W1 C5 O1 -173(6) . . . .
C36 W1 C5 O1 -28(6) . . . .
C35 W1 C5 O1 -19(6) . . . .
C34 W1 C5 O1 -77(6) . . . .
C37 W1 C5 O1 -62(6) . . . .
Si1 W1 C5 O1 132(6) . . . .
C38 W1 C5 O1 -89(6) . . . .
C5 W1 C6 O2 -128(8) . . . .
C1 W1 C6 O2 155(8) . . . .
C36 W1 C6 O2 -25(8) . . . .
C35 W1 C6 O2 11(8) . . . .
C34 W1 C6 O2 27(8) . . . .
C37 W1 C6 O2 -41(8) . . . .
Si1 W1 C6 O2 127(8) . . . .
C38 W1 C6 O2 -8(8) . . . .
C11 C4 C7 C8 -5.5(8) . . . .
Si1 C4 C7 C8 168.7(4) . . . .
C11 C4 C7 C12 166.5(5) . . . .
Si1 C4 C7 C12 -19.3(8) . . . .
C4 C7 C8 C9 1.9(9) . . . .
C12 C7 C8 C9 -171.6(5) . . . .
C4 C7 C8 C14 -178.1(5) . . . .
C12 C7 C8 C14 8.5(7) . . . .
C7 C8 C9 C10 3.1(9) . . . .
C14 C8 C9 C10 -177.0(6) . . . .
C8 C9 C10 C11 -4.3(9) . . . .
C8 C9 C10 C15 175.3(6) . . . .
C9 C10 C11 C4 0.5(9) . . . .
C15 C10 C11 C4 -179.2(5) . . . .
C9 C10 C11 C17 177.3(5) . . . .
C15 C10 C11 C17 -2.4(7) . . . .
C7 C4 C11 C10 4.4(8) . . . .
Si1 C4 C11 C10 -169.8(4) . . . .
C7 C4 C11 C17 -171.8(5) . . . .
Si1 C4 C11 C17 14.1(8) . . . .
C8 C7 C12 C19 111.1(5) . . . .
C4 C7 C12 C19 -61.5(7) . . . .
C8 C7 C12 C20 -126.1(5) . . . .
C4 C7 C12 C20 61.3(7) . . . .
C8 C7 C12 C13 -6.9(6) . . . .
C4 C7 C12 C13 -179.5(5) . . . .
C7 C12 C13 C14 3.0(6) . . . .
C19 C12 C13 C14 -114.5(5) . . . .
C20 C12 C13 C14 124.2(5) . . . .
C9 C8 C14 C23 -65.0(8) . . . .
C7 C8 C14 C23 114.9(6) . . . .
C9 C8 C14 C24 55.5(8) . . . .
C7 C8 C14 C24 -124.6(6) . . . .
C9 C8 C14 C13 174.0(6) . . . .
C7 C8 C14 C13 -6.1(7) . . . .
C12 C13 C14 C8 1.5(6) . . . .
C12 C13 C14 C23 -117.5(5) . . . .
C12 C13 C14 C24 118.7(5) . . . .
C9 C10 C15 C28 59.9(8) . . . .
C11 C10 C15 C28 -120.4(6) . . . .
C9 C10 C15 C27 -61.2(8) . . . .
C11 C10 C15 C27 118.4(6) . . . .
C9 C10 C15 C16 -179.4(6) . . . .
C11 C10 C15 C16 0.2(7) . . . .
C10 C15 C16 C17 2.0(6) . . . .
C28 C15 C16 C17 121.4(5) . . . .
C27 C15 C16 C17 -114.3(5) . . . .
C10 C11 C17 C31 122.8(5) . . . .
C4 C11 C17 C31 -60.7(7) . . . .
C10 C11 C17 C16 3.4(6) . . . .
C4 C11 C17 C16 179.9(5) . . . .
C10 C11 C17 C32 -116.7(5) . . . .
C4 C11 C17 C32 59.8(7) . . . .
C15 C16 C17 C11 -3.2(6) . . . .
C15 C16 C17 C31 -123.1(5) . . . .
C15 C16 C17 C32 115.0(5) . . . .
C7 C12 C19 C18 -46.3(6) . . . .
C20 C12 C19 C18 -171.2(5) . . . .
C13 C12 C19 C18 66.9(6) . . . .
C7 C12 C20 C21 176.3(5) . . . .
C19 C12 C20 C21 -60.7(6) . . . .
C13 C12 C20 C21 61.4(6) . . . .
C8 C14 C23 C22 -54.3(7) . . . .
C24 C14 C23 C22 -175.2(6) . . . .
C13 C14 C23 C22 59.8(7) . . . .
C8 C14 C24 C25 177.9(6) . . . .
C23 C14 C24 C25 -60.8(7) . . . .
C13 C14 C24 C25 65.3(8) . . . .
C10 C15 C27 C26 -174.8(6) . . . .
C28 C15 C27 C26 63.3(7) . . . .
C16 C15 C27 C26 -62.7(7) . . . .
C10 C15 C28 C29 47.8(7) . . . .
C27 C15 C28 C29 168.5(5) . . . .
C16 C15 C28 C29 -66.3(7) . . . .
C11 C17 C31 C30 -176.2(5) . . . .
C16 C17 C31 C30 -61.4(7) . . . .
C32 C17 C31 C30 62.7(6) . . . .
C11 C17 C32 C33 56.0(7) . . . .
C31 C17 C32 C33 178.3(5) . . . .
C16 C17 C32 C33 -58.5(7) . . . .
C6 W1 C34 C38 -143.6(3) . . . .
C5 W1 C34 C38 -17.9(6) . . . .
C1 W1 C34 C38 74.6(3) . . . .
C36 W1 C34 C38 -77.5(4) . . . .
C35 W1 C34 C38 -115.2(5) . . . .
C37 W1 C34 C38 -35.8(3) . . . .
Si1 W1 C34 C38 133.0(3) . . . .
C6 W1 C34 C35 -28.4(4) . . . .
C5 W1 C34 C35 97.3(5) . . . .
C1 W1 C34 C35 -170.2(3) . . . .
C36 W1 C34 C35 37.7(3) . . . .
C37 W1 C34 C35 79.4(4) . . . .
Si1 W1 C34 C35 -111.8(3) . . . .
C38 W1 C34 C35 115.2(5) . . . .
C6 W1 C34 C39 95.8(6) . . . .
C5 W1 C34 C39 -138.6(6) . . . .
C1 W1 C34 C39 -46.1(6) . . . .
C36 W1 C34 C39 161.9(7) . . . .
C35 W1 C34 C39 124.2(7) . . . .
C37 W1 C34 C39 -156.5(7) . . . .
Si1 W1 C34 C39 12.4(6) . . . .
C38 W1 C34 C39 -120.6(7) . . . .
C38 C34 C35 C36 2.3(6) . . . .
C39 C34 C35 C36 173.6(6) . . . .
W1 C34 C35 C36 -63.8(4) . . . .
C38 C34 C35 C40 -169.9(5) . . . .
C39 C34 C35 C40 1.5(10) . . . .
W1 C34 C35 C40 124.0(6) . . . .
C38 C34 C35 W1 66.1(4) . . . .
C39 C34 C35 W1 -122.5(6) . . . .
C6 W1 C35 C34 155.6(4) . . . .
C5 W1 C35 C34 -131.0(4) . . . .
C1 W1 C35 C34 12.9(5) . . . .
C36 W1 C35 C34 -116.3(5) . . . .
C37 W1 C35 C34 -78.5(4) . . . .
Si1 W1 C35 C34 80.7(3) . . . .
C38 W1 C35 C34 -37.5(3) . . . .
C6 W1 C35 C36 -88.1(4) . . . .
C5 W1 C35 C36 -14.7(5) . . . .
C1 W1 C35 C36 129.3(4) . . . .
C34 W1 C35 C36 116.3(5) . . . .
C37 W1 C35 C36 37.9(3) . . . .
Si1 W1 C35 C36 -163.0(3) . . . .
C38 W1 C35 C36 78.9(4) . . . .
C6 W1 C35 C40 32.0(6) . . . .
C5 W1 C35 C40 105.5(6) . . . .
C1 W1 C35 C40 -110.6(6) . . . .
C36 W1 C35 C40 120.1(7) . . . .
C34 W1 C35 C40 -123.5(7) . . . .
C37 W1 C35 C40 158.0(7) . . . .
Si1 W1 C35 C40 -42.9(6) . . . .
C38 W1 C35 C40 -161.0(7) . . . .
C34 C35 C36 C37 -1.1(6) . . . .
C40 C35 C36 C37 171.3(5) . . . .
W1 C35 C36 C37 -65.8(4) . . . .
C34 C35 C36 C41 -174.8(6) . . . .
C40 C35 C36 C41 -2.4(9) . . . .
W1 C35 C36 C41 120.5(6) . . . .
C34 C35 C36 W1 64.7(4) . . . .
C40 C35 C36 W1 -122.9(6) . . . .
C6 W1 C36 C37 -154.8(4) . . . .
C5 W1 C36 C37 -75.0(4) . . . .
C1 W1 C36 C37 24.9(5) . . . .
C35 W1 C36 C37 115.1(5) . . . .
C34 W1 C36 C37 77.9(4) . . . .
Si1 W1 C36 C37 145.1(3) . . . .
C38 W1 C36 C37 37.0(3) . . . .
C6 W1 C36 C35 90.0(4) . . . .
C5 W1 C36 C35 169.9(4) . . . .
C1 W1 C36 C35 -90.2(5) . . . .
C34 W1 C36 C35 -37.2(4) . . . .
C37 W1 C36 C35 -115.1(5) . . . .
Si1 W1 C36 C35 30.0(5) . . . .
C38 W1 C36 C35 -78.1(4) . . . .
C6 W1 C36 C41 -31.6(6) . . . .
C5 W1 C36 C41 48.2(6) . . . .
C1 W1 C36 C41 148.1(5) . . . .
C35 W1 C36 C41 -121.7(7) . . . .
C34 W1 C36 C41 -158.9(6) . . . .
C37 W1 C36 C41 123.2(7) . . . .
Si1 W1 C36 C41 -91.7(6) . . . .
C38 W1 C36 C41 160.2(6) . . . .
C35 C36 C37 C38 -0.5(6) . . . .
C41 C36 C37 C38 173.1(6) . . . .
W1 C36 C37 C38 -65.1(4) . . . .
C35 C36 C37 C42 -175.3(5) . . . .
C41 C36 C37 C42 -1.6(9) . . . .
W1 C36 C37 C42 120.1(6) . . . .
C35 C36 C37 W1 64.6(4) . . . .
C41 C36 C37 W1 -121.7(6) . . . .
C6 W1 C37 C38 145.0(4) . . . .
C5 W1 C37 C38 -135.0(4) . . . .
C1 W1 C37 C38 -48.8(4) . . . .
C36 W1 C37 C38 116.0(5) . . . .
C35 W1 C37 C38 77.7(4) . . . .
C34 W1 C37 C38 35.9(3) . . . .
Si1 W1 C37 C38 1.9(7) . . . .
C6 W1 C37 C36 29.0(4) . . . .
C5 W1 C37 C36 109.0(4) . . . .
C1 W1 C37 C36 -164.8(3) . . . .
C35 W1 C37 C36 -38.3(4) . . . .
C34 W1 C37 C36 -80.1(4) . . . .
Si1 W1 C37 C36 -114.1(5) . . . .
C38 W1 C37 C36 -116.0(5) . . . .
C6 W1 C37 C42 -90.6(6) . . . .
C5 W1 C37 C42 -10.6(5) . . . .
C1 W1 C37 C42 75.6(5) . . . .
C36 W1 C37 C42 -119.6(7) . . . .
C35 W1 C37 C42 -157.9(6) . . . .
C34 W1 C37 C42 160.3(6) . . . .
Si1 W1 C37 C42 126.3(5) . . . .
C38 W1 C37 C42 124.4(7) . . . .
C35 C34 C38 C37 -2.6(6) . . . .
C39 C34 C38 C37 -174.5(5) . . . .
W1 C34 C38 C37 61.2(4) . . . .
C35 C34 C38 C43 169.9(5) . . . .
C39 C34 C38 C43 -1.9(9) . . . .
W1 C34 C38 C43 -126.2(6) . . . .
C35 C34 C38 W1 -63.8(4) . . . .
C39 C34 C38 W1 124.3(6) . . . .
C36 C37 C38 C34 1.9(6) . . . .
C42 C37 C38 C34 176.5(5) . . . .
W1 C37 C38 C34 -60.9(4) . . . .
C36 C37 C38 C43 -170.5(5) . . . .
C42 C37 C38 C43 4.1(10) . . . .
W1 C37 C38 C43 126.6(6) . . . .
C36 C37 C38 W1 62.8(4) . . . .
C42 C37 C38 W1 -122.6(6) . . . .
C6 W1 C38 C34 60.6(5) . . . .
C5 W1 C38 C34 169.9(3) . . . .
C1 W1 C38 C34 -106.2(4) . . . .
C36 W1 C38 C34 80.9(4) . . . .
C35 W1 C38 C34 38.3(3) . . . .
C37 W1 C38 C34 118.7(5) . . . .
Si1 W1 C38 C34 -60.5(4) . . . .
C6 W1 C38 C37 -58.1(5) . . . .
C5 W1 C38 C37 51.2(4) . . . .
C1 W1 C38 C37 135.1(4) . . . .
C36 W1 C38 C37 -37.8(3) . . . .
C35 W1 C38 C37 -80.4(4) . . . .
C34 W1 C38 C37 -118.7(5) . . . .
Si1 W1 C38 C37 -179.2(3) . . . .
C6 W1 C38 C43 -179.6(5) . . . .
C5 W1 C38 C43 -70.3(6) . . . .
C1 W1 C38 C43 13.6(6) . . . .
C36 W1 C38 C43 -159.3(7) . . . .
C35 W1 C38 C43 158.1(6) . . . .
C34 W1 C38 C43 119.8(7) . . . .
C37 W1 C38 C43 -121.5(7) . . . .
Si1 W1 C38 C43 59.3(6) . . . .

loop_
_cod_changelog_entry_id
_cod_changelog_entry_author
_cod_changelog_entry_date
_cod_changelog_entry_text
1 'Vaitkus, Antanas' 2024-10-24T15:49:02+03:00
;
 Corrected DOI of the related publication.
;
